data_7022698
loop_
_publ_author_name
'Fang, Ming'
'Li, Ji-Jing'
'Shi, Peng-Fei'
'Zhao, Bin'
'Cheng, Peng'

_publ_section_title
;
 Structures, luminescence, and slow magnetic relaxation of eight 3D
 lanthanide-organic frameworks.
;
_journal_issue 18
_journal_name_full 'Dalton transactions (Cambridge, England : 2003)'
_journal_page_first 6553
_journal_page_last 6563
_journal_paper_doi 10.1039/c3dt32861a
_journal_volume 42
_journal_year 2013
_chemical_formula_sum 'C21 H24 N4 O11 Tb'
_chemical_formula_weight 667.37
_chemical_name_systematic
;
?
;
_space_group_IT_number 2
_symmetry_cell_setting triclinic
_symmetry_space_group_name_Hall '-P 1'
_symmetry_space_group_name_H-M 'P -1'
_atom_sites_solution_hydrogens geom
_atom_sites_solution_primary direct
_atom_sites_solution_secondary difmap
_audit_creation_method SHELXL-97
_cell_angle_alpha 67.70(8)
_cell_angle_beta 87.18(4)
_cell_angle_gamma 76.68(7)
_cell_formula_units_Z 2
_cell_length_a 9.964(19)
_cell_length_b 11.57(3)
_cell_length_c 13.32(2)
_cell_measurement_reflns_used 10591
_cell_measurement_temperature 293(2)
_cell_measurement_theta_max 27.48
_cell_measurement_theta_min 3.00
_cell_volume 1381(5)
_computing_structure_refinement 'SHELXL-97 (Sheldrick, 1997)'
_computing_structure_solution 'SHELXS-97 (Sheldrick, 1990)'
_diffrn_ambient_temperature 293(2)
_diffrn_measured_fraction_theta_full 0.981
_diffrn_measured_fraction_theta_max 0.981
_diffrn_radiation_monochromator graphite
_diffrn_radiation_source 'fine-focus sealed tube'
_diffrn_radiation_type MoK\a
_diffrn_radiation_wavelength 0.71075
_diffrn_reflns_av_R_equivalents 0.0615
_diffrn_reflns_av_sigmaI/netI 0.0964
_diffrn_reflns_limit_h_max 12
_diffrn_reflns_limit_h_min -12
_diffrn_reflns_limit_k_max 14
_diffrn_reflns_limit_k_min -13
_diffrn_reflns_limit_l_max 17
_diffrn_reflns_limit_l_min -17
_diffrn_reflns_number 10591
_diffrn_reflns_theta_full 27.48
_diffrn_reflns_theta_max 27.48
_diffrn_reflns_theta_min 3.00
_exptl_absorpt_coefficient_mu 2.620
_exptl_absorpt_correction_T_max 0.9025
_exptl_absorpt_correction_T_min 0.7796
_exptl_absorpt_correction_type multi-scan
_exptl_absorpt_process_details sadabs
_exptl_crystal_density_diffrn 1.605
_exptl_crystal_density_method 'not measured'
_exptl_crystal_F_000 662
_exptl_crystal_size_max 0.10
_exptl_crystal_size_mid 0.06
_exptl_crystal_size_min 0.04
_refine_diff_density_max 1.905
_refine_diff_density_min -1.803
_refine_diff_density_rms 0.210
_refine_ls_extinction_method none
_refine_ls_goodness_of_fit_ref 1.130
_refine_ls_hydrogen_treatment constr
_refine_ls_matrix_type full
_refine_ls_number_parameters 336
_refine_ls_number_reflns 6193
_refine_ls_number_restraints 222
_refine_ls_restrained_S_all 1.135
_refine_ls_R_factor_all 0.0682
_refine_ls_R_factor_gt 0.0577
_refine_ls_shift/su_max 0.001
_refine_ls_shift/su_mean 0.000
_refine_ls_structure_factor_coef Fsqd
_refine_ls_weighting_details 'calc w=1/[\s^2^(Fo^2^)+(0.0666P)^2^+0.3992P] where P=(Fo^2^+2Fc^2^)/3'
_refine_ls_weighting_scheme calc
_refine_ls_wR_factor_gt 0.1399
_refine_ls_wR_factor_ref 0.1460
_reflns_number_gt 5445
_reflns_number_total 6193
_reflns_threshold_expression >2sigma(I)
_cod_data_source_file c3dt32861a.txt
_cod_data_source_block shelxs3
_cod_depositor_comments
;
The following automatic conversions were performed:

'_refine_ls_hydrogen_treatment' value 'constra' was replaced with the
value 'constr' as specified in the replacement file
'src/cod-tools/trunk/data/replacement-values/replacement_values.lst'.

Automatic conversion script
Id: cif_fix_values 5376 2017-05-30 11:51:03Z andrius 
;
_cod_original_sg_symbol_H-M p-1
_cod_database_code 7022698

loop_
_symmetry_equiv_pos_as_xyz
'x, y, z'
'-x, -y, -z'

loop_
_atom_site_label
_atom_site_type_symbol
_atom_site_fract_x
_atom_site_fract_y
_atom_site_fract_z
_atom_site_U_iso_or_equiv
_atom_site_adp_type
_atom_site_occupancy
_atom_site_symmetry_multiplicity
_atom_site_calc_flag
_atom_site_refinement_flags
Tb1 Tb 0.23663(3) 0.52593(3) 0.00502(2) 0.01558(12) Uani 1 1 d U
C1 C 0.7119(8) -0.2096(7) 0.8411(6) 0.0258(16) Uani 1 1 d U
C2 C 0.9018(9) -0.1004(9) 0.5827(7) 0.052(3) Uani 1 1 d U
H2AA H 0.9878 -0.1244 0.5568 0.062 Uiso 1 1 calc R
C3 C 0.8760(8) -0.1685(8) 0.6891(6) 0.037(2) Uani 1 1 d U
H3AA H 0.9439 -0.2354 0.7343 0.045 Uiso 1 1 calc R
C4 C 0.7477(8) -0.1352(7) 0.7268(5) 0.0246(15) Uani 1 1 d U
C5 C 0.6504(8) -0.0332(7) 0.6566(5) 0.0256(16) Uani 1 1 d U
H5AA H 0.5625 -0.0092 0.6797 0.031 Uiso 1 1 calc R
C6 C 0.6857(8) 0.0315(7) 0.5531(5) 0.0277(17) Uani 1 1 d U
C7 C 0.5839(8) 0.1402(7) 0.4758(6) 0.0274(16) Uani 1 1 d U
C8 C 0.6105(7) 0.2002(7) 0.3669(5) 0.0243(15) Uani 1 1 d U
H8AA H 0.6953 0.1737 0.3406 0.029 Uiso 1 1 calc R
C9 C 0.5115(7) 0.2985(7) 0.2985(5) 0.0233(15) Uani 1 1 d U
C10 C 0.3851(8) 0.3359(8) 0.3391(6) 0.0359(19) Uani 1 1 d U
H10A H 0.3149 0.4004 0.2944 0.043 Uiso 1 1 calc R
C11 C 0.3672(9) 0.2739(8) 0.4483(6) 0.044(2) Uani 1 1 d U
H11A H 0.2844 0.3010 0.4770 0.052 Uiso 1 1 calc R
C12 C 0.5343(7) 0.3683(6) 0.1799(5) 0.0190(14) Uani 1 1 d U
C13 C 0.2753(10) 0.7060(10) 0.1358(8) 0.053(2) Uani 1 1 d U
H13A H 0.2350 0.6469 0.1893 0.063 Uiso 1 1 calc R
C14 C 0.309(2) 0.7834(19) 0.2754(15) 0.171(9) Uani 1 1 d U
H14A H 0.2164 0.8034 0.2969 0.257 Uiso 1 1 calc R
H14B H 0.3591 0.8418 0.2829 0.257 Uiso 1 1 calc R
H14C H 0.3538 0.6971 0.3206 0.257 Uiso 1 1 calc R
C15 C 0.3652(18) 0.8906(12) 0.0809(12) 0.107(5) Uani 1 1 d U
H15B H 0.4599 0.8793 0.1013 0.161 Uiso 1 1 calc R
H15A H 0.3142 0.9741 0.0755 0.161 Uiso 1 1 calc R
H15C H 0.3605 0.8830 0.0119 0.161 Uiso 1 1 calc R
C16 C 0.0136(7) 0.4969(6) -0.1758(5) 0.0172(13) Uani 1 1 d U
C17 C 0.0392(8) 0.5101(8) -0.4593(5) 0.0320(18) Uani 1 1 d U
C18 C -0.0083(7) 0.4937(7) -0.3587(5) 0.0257(16) Uani 1 1 d U
H18A H -0.0911 0.4686 -0.3393 0.031 Uiso 1 1 calc R
C19 C 0.0655(8) 0.5141(7) -0.2861(5) 0.0256(16) Uani 1 1 d U
C20 C 0.1855(9) 0.5542(9) -0.3192(6) 0.044(2) Uani 1 1 d U
H20A H 0.2379 0.5707 -0.2725 0.053 Uiso 1 1 calc R
C21 C 0.2273(10) 0.5696(11) -0.4239(7) 0.059(3) Uani 1 1 d U
H21A H 0.3100 0.5944 -0.4448 0.071 Uiso 1 1 calc R
N1 N 0.8088(7) -0.0016(7) 0.5150(5) 0.0450(19) Uani 1 1 d U
N2 N 0.4631(7) 0.1764(7) 0.5157(5) 0.0381(17) Uani 1 1 d U
N3 N 0.3081(10) 0.7957(9) 0.1601(8) 0.066(3) Uani 1 1 d U
N4 N 0.1567(8) 0.5514(8) -0.4945(5) 0.049(2) Uani 1 1 d U
O1 O 0.7958(5) -0.3146(5) 0.8934(4) 0.0263(11) Uani 1 1 d U
O2 O 0.6035(6) -0.1643(5) 0.8767(4) 0.0418(15) Uani 1 1 d U
O3 O 0.6560(5) 0.3523(5) 0.1495(4) 0.0244(11) Uani 1 1 d U
O4 O 0.4307(5) 0.4419(5) 0.1211(3) 0.0252(11) Uani 1 1 d U
O5 O -0.1048(5) 0.4743(5) -0.1570(3) 0.0236(11) Uani 1 1 d U
O6 O 0.0901(5) 0.5055(5) -0.1096(4) 0.0258(11) Uani 1 1 d U
O7 O 0.2922(5) 0.6938(5) 0.0527(4) 0.0312(12) Uani 1 1 d U
O8 O 0.0517(5) 0.7164(5) -0.0616(4) 0.0311(12) Uani 1 1 d U
H8C H -0.0040 0.7069 -0.1031 0.047 Uiso 1 1 d R
H8D H 0.0055 0.7265 -0.0089 0.047 Uiso 1 1 d R
O9 O 0.3933(5) 0.3749(5) -0.0603(4) 0.0282(12) Uani 1 1 d U
H9A H 0.4638 0.4016 -0.0593 0.042 Uiso 1 1 d R
H9B H 0.3903 0.3088 -0.0048 0.042 Uiso 1 1 d R
O10 O 0.1741(13) 0.0927(12) 0.8082(9) 0.142(5) Uani 1 1 d U
O11 O 0.0589(13) 0.1598(10) 0.9195(10) 0.140(5) Uani 1 1 d U
H11C H 0.0224 0.1232 0.8872 0.210 Uiso 1 1 d R
H11B H 0.1119 0.2011 0.8756 0.210 Uiso 1 1 d R

loop_
_atom_site_aniso_label
_atom_site_aniso_U_11
_atom_site_aniso_U_22
_atom_site_aniso_U_33
_atom_site_aniso_U_23
_atom_site_aniso_U_13
_atom_site_aniso_U_12
Tb1 0.01712(19) 0.01941(19) 0.00989(16) -0.00503(12) -0.00242(11) -0.00387(13)
C1 0.028(4) 0.021(4) 0.023(3) -0.003(3) -0.007(3) -0.004(3)
C2 0.030(4) 0.059(5) 0.040(4) 0.004(4) 0.005(4) 0.001(4)
C3 0.026(4) 0.037(4) 0.029(4) 0.004(3) -0.003(3) 0.000(3)
C4 0.030(4) 0.023(4) 0.020(3) -0.007(3) -0.003(3) -0.005(3)
C5 0.027(4) 0.026(4) 0.020(3) -0.005(3) -0.001(3) -0.005(3)
C6 0.030(4) 0.025(4) 0.020(3) 0.000(3) -0.003(3) -0.005(3)
C7 0.025(4) 0.030(4) 0.023(3) -0.006(3) -0.002(3) -0.004(3)
C8 0.025(4) 0.025(4) 0.020(3) -0.004(3) 0.002(3) -0.007(3)
C9 0.025(4) 0.024(4) 0.017(3) -0.001(3) -0.002(3) -0.008(3)
C10 0.034(4) 0.034(4) 0.023(3) 0.000(3) 0.001(3) 0.003(3)
C11 0.036(4) 0.048(5) 0.028(4) -0.003(4) 0.004(3) 0.005(4)
C12 0.023(3) 0.021(3) 0.015(3) -0.008(3) 0.003(2) -0.007(3)
C13 0.059(6) 0.062(6) 0.057(5) -0.035(5) 0.012(4) -0.033(5)
C14 0.232(17) 0.192(15) 0.169(14) -0.142(13) 0.000(12) -0.071(13)
C15 0.160(13) 0.067(8) 0.125(11) -0.052(8) 0.015(10) -0.061(9)
C16 0.020(3) 0.025(3) 0.012(3) -0.013(3) 0.002(2) -0.004(3)
C17 0.034(4) 0.053(5) 0.019(3) -0.020(3) 0.002(3) -0.018(4)
C18 0.020(3) 0.043(4) 0.019(3) -0.016(3) 0.002(3) -0.011(3)
C19 0.028(4) 0.035(4) 0.020(3) -0.017(3) -0.001(3) -0.008(3)
C20 0.043(5) 0.075(6) 0.031(4) -0.029(4) 0.007(3) -0.033(4)
C21 0.054(5) 0.102(7) 0.046(5) -0.037(5) 0.013(4) -0.052(5)
N1 0.034(4) 0.049(4) 0.028(3) 0.004(3) 0.003(3) 0.001(3)
N2 0.035(4) 0.042(4) 0.022(3) -0.002(3) 0.005(3) 0.002(3)
N3 0.083(6) 0.069(5) 0.076(5) -0.051(4) 0.020(4) -0.037(5)
N4 0.047(4) 0.094(6) 0.029(3) -0.033(4) 0.011(3) -0.044(4)
O1 0.023(3) 0.020(3) 0.027(2) -0.001(2) -0.005(2) 0.000(2)
O2 0.044(3) 0.030(3) 0.029(3) 0.003(2) 0.008(2) 0.008(3)
O3 0.025(3) 0.027(3) 0.017(2) -0.005(2) 0.0026(19) -0.003(2)
O4 0.024(3) 0.035(3) 0.011(2) -0.002(2) -0.0071(18) -0.004(2)
O5 0.027(3) 0.036(3) 0.014(2) -0.013(2) 0.0041(18) -0.015(2)
O6 0.030(3) 0.032(3) 0.019(2) -0.014(2) -0.003(2) -0.007(2)
O7 0.032(3) 0.038(3) 0.032(3) -0.023(2) 0.002(2) -0.007(2)
O8 0.031(3) 0.028(3) 0.029(3) -0.007(2) -0.009(2) -0.002(2)
O9 0.032(3) 0.030(3) 0.026(3) -0.011(2) 0.003(2) -0.013(2)
O10 0.137(9) 0.142(10) 0.099(7) -0.030(7) -0.001(7) 0.032(8)
O11 0.170(11) 0.108(8) 0.151(9) -0.068(7) -0.038(8) -0.006(8)

loop_
_atom_type_symbol
_atom_type_description
_atom_type_scat_dispersion_real
_atom_type_scat_dispersion_imag
_atom_type_scat_source
C C 0.0000 0.0000 'International Tables Vol C Tables 4.2.6.8 and 6.1.1.4'
H H 0.0000 0.0000 'International Tables Vol C Tables 4.2.6.8 and 6.1.1.4'
N N 0.0000 0.0000 'International Tables Vol C Tables 4.2.6.8 and 6.1.1.4'
O O 0.0000 0.0000 'International Tables Vol C Tables 4.2.6.8 and 6.1.1.4'
Tb Tb 0.0000 0.0000 'International Tables Vol C Tables 4.2.6.8 and 6.1.1.4'

loop_
_geom_angle_atom_site_label_1
_geom_angle_atom_site_label_2
_geom_angle_atom_site_label_3
_geom_angle
_geom_angle_site_symmetry_1
_geom_angle_site_symmetry_3
O6 Tb1 O4 150.1(2) . .
O6 Tb1 O5 104.3(2) . 2_565
O4 Tb1 O5 87.6(2) . 2_565
O6 Tb1 O3 88.4(2) . 2_665
O4 Tb1 O3 96.5(2) . 2_665
O5 Tb1 O3 146.6(2) 2_565 2_665
O6 Tb1 O1 78.9(2) . 2_656
O4 Tb1 O1 79.63(19) . 2_656
O5 Tb1 O1 70.2(2) 2_565 2_656
O3 Tb1 O1 143.13(18) 2_665 2_656
O6 Tb1 O8 69.9(2) . .
O4 Tb1 O8 140.0(2) . .
O5 Tb1 O8 74.5(2) 2_565 .
O3 Tb1 O8 81.5(2) 2_665 .
O1 Tb1 O8 124.5(2) 2_656 .
O6 Tb1 O7 139.05(19) . .
O4 Tb1 O7 70.2(2) . .
O5 Tb1 O7 75.18(19) 2_565 .
O3 Tb1 O7 75.2(2) 2_665 .
O1 Tb1 O7 134.5(2) 2_656 .
O8 Tb1 O7 70.7(2) . .
O6 Tb1 O9 79.7(2) . .
O4 Tb1 O9 73.9(2) . .
O5 Tb1 O9 139.70(18) 2_565 .
O3 Tb1 O9 72.3(2) 2_665 .
O1 Tb1 O9 71.4(2) 2_656 .
O8 Tb1 O9 140.14(19) . .
O7 Tb1 O9 127.6(2) . .
O2 C1 O1 125.0(7) . .
O2 C1 C4 118.2(6) . .
O1 C1 C4 116.8(7) . .
N1 C2 C3 123.1(8) . .
N1 C2 H2AA 118.5 . .
C3 C2 H2AA 118.5 . .
C4 C3 C2 118.6(7) . .
C4 C3 H3AA 120.7 . .
C2 C3 H3AA 120.7 . .
C3 C4 C5 118.6(6) . .
C3 C4 C1 120.8(6) . .
C5 C4 C1 120.6(7) . .
C6 C5 C4 119.1(7) . .
C6 C5 H5AA 120.4 . .
C4 C5 H5AA 120.4 . .
N1 C6 C5 122.8(7) . .
N1 C6 C7 116.7(6) . .
C5 C6 C7 120.5(7) . .
N2 C7 C8 121.2(7) . .
N2 C7 C6 116.4(6) . .
C8 C7 C6 122.4(7) . .
C9 C8 C7 119.9(7) . .
C9 C8 H8AA 120.0 . .
C7 C8 H8AA 120.0 . .
C8 C9 C10 119.2(6) . .
C8 C9 C12 122.6(7) . .
C10 C9 C12 118.3(6) . .
C11 C10 C9 117.6(7) . .
C11 C10 H10A 121.2 . .
C9 C10 H10A 121.2 . .
N2 C11 C10 123.6(8) . .
N2 C11 H11A 118.2 . .
C10 C11 H11A 118.2 . .
O4 C12 O3 125.5(6) . .
O4 C12 C9 117.1(6) . .
O3 C12 C9 117.3(6) . .
O7 C13 N3 125.6(9) . .
O7 C13 H13A 117.2 . .
N3 C13 H13A 117.2 . .
N3 C14 H14A 109.5 . .
N3 C14 H14B 109.5 . .
H14A C14 H14B 109.5 . .
N3 C14 H14C 109.5 . .
H14A C14 H14C 109.5 . .
H14B C14 H14C 109.5 . .
N3 C15 H15B 109.5 . .
N3 C15 H15A 109.5 . .
H15B C15 H15A 109.5 . .
N3 C15 H15C 109.5 . .
H15B C15 H15C 109.5 . .
H15A C15 H15C 109.5 . .
O6 C16 O5 125.1(6) . .
O6 C16 C19 117.7(6) . .
O5 C16 C19 117.2(6) . .
C18 C17 N4 123.1(7) . .
C18 C17 C17 121.3(8) . 2_564
N4 C17 C17 115.5(8) . 2_564
C17 C18 C19 119.9(7) . .
C17 C18 H18A 120.0 . .
C19 C18 H18A 120.0 . .
C18 C19 C20 118.0(7) . .
C18 C19 C16 120.1(6) . .
C20 C19 C16 121.8(6) . .
C19 C20 C21 118.8(8) . .
C19 C20 H20A 120.6 . .
C21 C20 H20A 120.6 . .
N4 C21 C20 123.7(8) . .
N4 C21 H21A 118.2 . .
C20 C21 H21A 118.2 . .
C6 N1 C2 117.8(7) . .
C7 N2 C11 118.4(6) . .
C13 N3 C15 119.7(10) . .
C13 N3 C14 119.5(11) . .
C15 N3 C14 119.9(11) . .
C21 N4 C17 116.4(7) . .
C1 O1 Tb1 132.2(5) . 2_656
C12 O3 Tb1 132.2(4) . 2_665
C12 O4 Tb1 163.8(5) . .
C16 O5 Tb1 127.3(4) . 2_565
C16 O6 Tb1 177.2(5) . .
C13 O7 Tb1 126.7(6) . .
Tb1 O8 H8C 109.4 . .
Tb1 O8 H8D 110.0 . .
H8C O8 H8D 106.7 . .
Tb1 O9 H9A 96.5 . .
Tb1 O9 H9B 95.7 . .
H9A O9 H9B 112.2 . .
H11C O11 H11B 107.7 . .

loop_
_geom_bond_atom_site_label_1
_geom_bond_atom_site_label_2
_geom_bond_distance
_geom_bond_site_symmetry_2
Tb1 O6 2.274(5) .
Tb1 O4 2.316(6) .
Tb1 O5 2.358(5) 2_565
Tb1 O3 2.376(5) 2_665
Tb1 O1 2.392(7) 2_656
Tb1 O8 2.417(7) .
Tb1 O7 2.439(7) .
Tb1 O9 2.452(6) .
C1 O2 1.242(9) .
C1 O1 1.268(8) .
C1 C4 1.510(9) .
C2 N1 1.338(11) .
C2 C3 1.381(11) .
C2 H2AA 0.9300 .
C3 C4 1.375(11) .
C3 H3AA 0.9300 .
C4 C5 1.389(10) .
C5 C6 1.370(9) .
C5 H5AA 0.9300 .
C6 N1 1.333(11) .
C6 C7 1.484(10) .
C7 N2 1.334(10) .
C7 C8 1.393(9) .
C8 C9 1.372(10) .
C8 H8AA 0.9300 .
C9 C10 1.388(11) .
C9 C12 1.511(9) .
C10 C11 1.379(10) .
C10 H10A 0.9300 .
C11 N2 1.345(10) .
C11 H11A 0.9300 .
C12 O4 1.253(8) .
C12 O3 1.255(8) .
C13 O7 1.167(10) .
C13 N3 1.308(12) .
C13 H13A 0.9300 .
C14 N3 1.488(18) .
C14 H14A 0.9600 .
C14 H14B 0.9600 .
C14 H14C 0.9600 .
C15 N3 1.412(15) .
C15 H15B 0.9600 .
C15 H15A 0.9600 .
C15 H15C 0.9600 .
C16 O6 1.240(8) .
C16 O5 1.260(8) .
C16 C19 1.488(9) .
C17 C18 1.358(9) .
C17 N4 1.361(10) .
C17 C17 1.482(13) 2_564
C18 C19 1.361(9) .
C18 H18A 0.9300 .
C19 C20 1.374(11) .
C20 C21 1.392(12) .
C20 H20A 0.9300 .
C21 N4 1.307(11) .
C21 H21A 0.9300 .
O1 Tb1 2.392(7) 2_656
O3 Tb1 2.376(5) 2_665
O5 Tb1 2.358(5) 2_565
O8 H8C 0.8551 .
O8 H8D 0.8500 .
O9 H9A 0.8331 .
O9 H9B 0.8436 .
O11 H11C 0.8500 .
O11 H11B 0.8500 .
